data_7720302
loop_
_publ_author_name
'Petrov, Pavel A.'
'Dmitriev, Alexey A.'
'Semikina, Anastasiia D.'
'Eltsov, Ilia V.'
'Sukhikh, Taisiya S.'
'Lavrov, Alexander N.'
'Gushchin, Artem L.'
'Sokolov, Maxim N.'
'Gritsan, Nina P.'

_publ_section_title
;
 Electronic structure and magnetic properties of rhenium complexes with an
 iminoxolene ligand: experimental and computational studies.
;
_journal_issue 8
_journal_name_full 'Dalton transactions (Cambridge, England : 2003)'
_journal_page_first 3428
_journal_page_last 3441
_journal_paper_doi 10.1039/d5dt02698a
_journal_volume 55
_journal_year 2026
_chemical_formula_moiety 'C44 H52 Cl3 N O2 P Re'
_chemical_formula_sum 'C44 H52 Cl3 N O2 P Re'
_chemical_formula_weight 950.38
_space_group_crystal_system monoclinic
_space_group_IT_number 14
_space_group_name_Hall '-P 2ybc'
_space_group_name_H-M_alt 'P 1 21/c 1'
_atom_sites_solution_hydrogens geom
_atom_sites_solution_primary dual
_audit_creation_date 2023-06-26
_audit_creation_method
;
Olex2 1.5
(compiled 2023.03.06 svn.rbb2c1857 for OlexSys, GUI svn.r6748)
;
_audit_update_record
;
2024-03-18 deposited with the CCDC.	2026-01-02 downloaded from the CCDC.
;
_cell_angle_alpha 90
_cell_angle_beta 95.8020(10)
_cell_angle_gamma 90
_cell_formula_units_Z 4
_cell_length_a 11.2614(3)
_cell_length_b 13.6220(3)
_cell_length_c 27.5513(9)
_cell_measurement_reflns_used 9961
_cell_measurement_temperature 150(2)
_cell_measurement_theta_max 28.17
_cell_measurement_theta_min 2.68
_cell_volume 4204.8(2)
_computing_cell_refinement 'Bruker SAINT'
_computing_data_collection 'Bruker APEX3'
_computing_data_reduction 'Bruker SAINT'
_computing_molecular_graphics 'Olex2 1.5 (Dolomanov et al., 2009)'
_computing_publication_material 'Olex2 1.5 (Dolomanov et al., 2009)'
_computing_structure_refinement 'SHELXL 2014/7 (Sheldrick, 2015)'
_computing_structure_solution 'SHELXT 2014/5 (Sheldrick, 2014)'
_diffrn_ambient_temperature 150(2)
_diffrn_detector PIXEL
_diffrn_detector_area_resol_mean 7.41
_diffrn_detector_type 'Bruker PHOTON III area detector'
_diffrn_measured_fraction_theta_full 0.999
_diffrn_measured_fraction_theta_max 0.998
_diffrn_measurement_device 'three-circle diffractometer'
_diffrn_measurement_device_type 'Bruker D8 Venture diffractometer'
_diffrn_measurement_method '\w and \f scans'
_diffrn_radiation_monochromator 'Incoatec HELIOS multilayer mirrors'
_diffrn_radiation_type MoK\a
_diffrn_radiation_wavelength 0.71073
_diffrn_reflns_av_R_equivalents 0.0344
_diffrn_reflns_av_unetI/netI 0.0503
_diffrn_reflns_Laue_measured_fraction_full 0.999
_diffrn_reflns_Laue_measured_fraction_max 0.998
_diffrn_reflns_limit_h_max 15
_diffrn_reflns_limit_h_min -15
_diffrn_reflns_limit_k_max 18
_diffrn_reflns_limit_k_min -18
_diffrn_reflns_limit_l_max 36
_diffrn_reflns_limit_l_min -37
_diffrn_reflns_number 21029
_diffrn_reflns_point_group_measured_fraction_full 0.999
_diffrn_reflns_point_group_measured_fraction_max 0.998
_diffrn_reflns_theta_full 25.242
_diffrn_reflns_theta_max 28.720
_diffrn_reflns_theta_min 1.669
_diffrn_source 'Incoatec IuS3.0 microfocus X-ray tube'
_diffrn_source_current 1.4
_diffrn_source_power 0.07
_diffrn_source_voltage 50.0
_exptl_absorpt_coefficient_mu 3.155
_exptl_absorpt_correction_T_max 0.745757
_exptl_absorpt_correction_T_min 0.607137
_exptl_absorpt_correction_type multi-scan
_exptl_absorpt_process_details
;
 TWINABS-2012/1 (Bruker,2012) was used for absorption correction.
 
For component 1:
 wR2(int) was 0.1303 before and 0.0643 after correction.
 
For component 2:
 wR2(int) was 0.1488 before and 0.0668 after correction.
 The Ratio of minimum to maximum transmission is 0.80.

Final HKLF 4 output contains 101384 reflections, Rint = 0.0911
 (59304 with I > 3sig(I), Rint = 0.0778)
;
_exptl_crystal_colour brown
_exptl_crystal_colour_primary brown
_exptl_crystal_density_diffrn 1.501
_exptl_crystal_description prism
_exptl_crystal_F_000 1920
_exptl_crystal_size_max 0.15
_exptl_crystal_size_mid 0.11
_exptl_crystal_size_min 0.06
_refine_diff_density_max 1.283
_refine_diff_density_min -1.209
_refine_diff_density_rms 0.118
_refine_ls_extinction_method none
_refine_ls_goodness_of_fit_ref 1.059
_refine_ls_hydrogen_treatment constr
_refine_ls_matrix_type full
_refine_ls_number_parameters 479
_refine_ls_number_reflns 10878
_refine_ls_number_restraints 0
_refine_ls_restrained_S_all 1.059
_refine_ls_R_factor_all 0.0496
_refine_ls_R_factor_gt 0.0353
_refine_ls_shift/su_max 0.002
_refine_ls_shift/su_mean 0.000
_refine_ls_structure_factor_coef Fsqd
_refine_ls_weighting_details 'w=1/[\s^2^(Fo^2^)+(0.0256P)^2^+8.0926P] where P=(Fo^2^+2Fc^2^)/3'
_refine_ls_weighting_scheme calc
_refine_ls_wR_factor_gt 0.0741
_refine_ls_wR_factor_ref 0.0778
_reflns_Friedel_coverage 0.000
_reflns_number_gt 8955
_reflns_number_total 10878
_reflns_threshold_expression 'I > 2\s(I)'
_cod_data_source_file d5dt02698a2.cif
_cod_data_source_block ads25b
_cod_database_code 7720302
_shelx_shelxl_version_number 2014/7
_shelx_space_group_comment
;
The symmetry employed for this shelxl refinement is uniquely defined
by the following loop, which should always be used as a source of
symmetry information in preference to the above space-group names.
They are only intended as comments.
;
_shelx_estimated_absorpt_t_max 0.833
_shelx_estimated_absorpt_t_min 0.649
_olex2_refinement_description
;
1. Fixed Uiso
 At 1.2 times of:
  All C(H) groups
 At 1.5 times of:
  All C(H,H,H) groups
2.a Ternary CH refined with riding coordinates:
 C21(H21), C24(H24)
2.b Aromatic/amide H refined with riding coordinates:
 C3(H3), C5(H5), C17(H17), C18(H18), C19(H19), C28(H28), C29(H29), C30(H30),
 C31(H31), C32(H32), C34(H34), C35(H35), C36(H36), C37(H37), C38(H38), C40(H40),
  C41(H41), C42(H42), C43(H43), C44(H44)
2.c Idealised Me refined as rotating group:
 C8(H8A,H8B,H8C), C9(H9A,H9B,H9C), C10(H10A,H10B,H10C), C12(H12A,H12B,H12C),
 C13(H13A,H13B,H13C), C14(H14A,H14B,H14C), C22(H22A,H22B,H22C), C23(H23A,H23B,
 H23C), C25(H25A,H25B,H25C), C26(H26A,H26B,H26C)
;
_olex2_submission_special_instructions 'No special instructions were received'

loop_
_space_group_symop_operation_xyz
'x, y, z'
'-x, y+1/2, -z+1/2'
'-x, -y, -z'
'x, -y-1/2, z-1/2'

loop_
_atom_site_label
_atom_site_type_symbol
_atom_site_fract_x
_atom_site_fract_y
_atom_site_fract_z
_atom_site_U_iso_or_equiv
_atom_site_adp_type
_atom_site_occupancy
_atom_site_site_symmetry_order
_atom_site_calc_flag
_atom_site_refinement_flags_posn
_atom_site_refinement_flags_adp
_atom_site_refinement_flags_occupancy
_atom_site_disorder_assembly
_atom_site_disorder_group
Re1 Re 0.74624(2) 0.39653(2) 0.64046(2) 0.01628(5) Uani 1 1 d . . . . .
Cl1 Cl 0.78822(10) 0.37780(7) 0.55892(4) 0.0324(2) Uani 1 1 d . . . . .
Cl2 Cl 0.94726(9) 0.38893(8) 0.66800(5) 0.0399(3) Uani 1 1 d . . . . .
Cl3 Cl 0.69736(12) 0.45127(8) 0.71597(4) 0.0441(3) Uani 1 1 d . . . . .
P1 P 0.76765(8) 0.65318(6) 0.62447(3) 0.01698(18) Uani 1 1 d . . . . .
O1 O 0.5745(2) 0.39644(18) 0.61684(10) 0.0232(5) Uani 1 1 d . . . . .
O2 O 0.7551(2) 0.54283(18) 0.62431(10) 0.0225(5) Uani 1 1 d . . . . .
N1 N 0.7052(2) 0.2573(2) 0.65004(10) 0.0157(6) Uani 1 1 d . . . . .
C1 C 0.5178(3) 0.3119(2) 0.61744(13) 0.0179(7) Uani 1 1 d . . . . .
C2 C 0.5879(3) 0.2314(3) 0.63562(13) 0.0163(7) Uani 1 1 d . . . . .
C3 C 0.5382(3) 0.1376(3) 0.63805(14) 0.0197(7) Uani 1 1 d . . . . .
H3 H 0.5862 0.0839 0.6501 0.024 Uiso 1 1 calc R U . . .
C4 C 0.4201(3) 0.1238(2) 0.62294(14) 0.0200(7) Uani 1 1 d . . . . .
C5 C 0.3514(3) 0.2060(3) 0.60452(13) 0.0184(7) Uani 1 1 d . . . . .
H5 H 0.2695 0.1952 0.5939 0.022 Uiso 1 1 calc R U . . .
C6 C 0.3950(3) 0.3001(2) 0.60094(13) 0.0179(7) Uani 1 1 d . . . . .
C7 C 0.3592(3) 0.0238(3) 0.62490(15) 0.0222(8) Uani 1 1 d . . . . .
C8 C 0.3118(4) -0.0069(3) 0.57299(15) 0.0287(9) Uani 1 1 d . . . . .
H8A H 0.2521 0.0407 0.5595 0.043 Uiso 1 1 calc R U . . .
H8B H 0.2751 -0.0721 0.5738 0.043 Uiso 1 1 calc R U . . .
H8C H 0.3779 -0.0091 0.5524 0.043 Uiso 1 1 calc R U . . .
C9 C 0.2553(3) 0.0315(3) 0.65714(15) 0.0266(8) Uani 1 1 d . . . . .
H9A H 0.2859 0.0546 0.6897 0.040 Uiso 1 1 calc R U . . .
H9B H 0.2184 -0.0332 0.6597 0.040 Uiso 1 1 calc R U . . .
H9C H 0.1958 0.0780 0.6424 0.040 Uiso 1 1 calc R U . . .
C10 C 0.4461(4) -0.0555(3) 0.64586(18) 0.0340(10) Uani 1 1 d . . . . .
H10A H 0.5136 -0.0597 0.6261 0.051 Uiso 1 1 calc R U . . .
H10B H 0.4049 -0.1189 0.6454 0.051 Uiso 1 1 calc R U . . .
H10C H 0.4754 -0.0387 0.6795 0.051 Uiso 1 1 calc R U . . .
C11 C 0.3197(3) 0.3871(3) 0.58058(14) 0.0216(7) Uani 1 1 d . . . . .
C12 C 0.3143(3) 0.4655(3) 0.62053(15) 0.0253(8) Uani 1 1 d . . . . .
H12A H 0.2696 0.4397 0.6465 0.038 Uiso 1 1 calc R U . . .
H12B H 0.2743 0.5243 0.6064 0.038 Uiso 1 1 calc R U . . .
H12C H 0.3955 0.4824 0.6341 0.038 Uiso 1 1 calc R U . . .
C13 C 0.3738(4) 0.4301(3) 0.53625(14) 0.0270(8) Uani 1 1 d . . . . .
H13A H 0.4549 0.4535 0.5463 0.041 Uiso 1 1 calc R U . . .
H13B H 0.3245 0.4850 0.5229 0.041 Uiso 1 1 calc R U . . .
H13C H 0.3766 0.3792 0.5112 0.041 Uiso 1 1 calc R U . . .
C14 C 0.1902(4) 0.3568(3) 0.56439(18) 0.0343(10) Uani 1 1 d . . . . .
H14A H 0.1896 0.3065 0.5389 0.051 Uiso 1 1 calc R U . . .
H14B H 0.1450 0.4142 0.5515 0.051 Uiso 1 1 calc R U . . .
H14C H 0.1536 0.3303 0.5924 0.051 Uiso 1 1 calc R U . . .
C15 C 0.7803(3) 0.1763(3) 0.67116(13) 0.0186(7) Uani 1 1 d . . . . .
C16 C 0.8437(3) 0.1196(2) 0.64052(13) 0.0186(7) Uani 1 1 d . . . . .
C17 C 0.9123(3) 0.0411(3) 0.66138(15) 0.0246(8) Uani 1 1 d . . . . .
H17 H 0.9587 0.0031 0.6414 0.030 Uiso 1 1 calc R U . . .
C18 C 0.9137(4) 0.0180(3) 0.70996(15) 0.0283(9) Uani 1 1 d . . . . .
H18 H 0.9608 -0.0351 0.7234 0.034 Uiso 1 1 calc R U . . .
C19 C 0.8459(3) 0.0728(3) 0.73922(15) 0.0255(8) Uani 1 1 d . . . . .
H19 H 0.8452 0.0555 0.7726 0.031 Uiso 1 1 calc R U . . .
C20 C 0.7778(3) 0.1537(3) 0.72064(13) 0.0206(7) Uani 1 1 d . . . . .
C21 C 0.8416(3) 0.1348(3) 0.58577(14) 0.0236(8) Uani 1 1 d . . . . .
H21 H 0.7903 0.1934 0.5772 0.028 Uiso 1 1 calc R U . . .
C22 C 0.7850(5) 0.0487(3) 0.55737(17) 0.0414(11) Uani 1 1 d . . . . .
H22A H 0.8347 -0.0098 0.5638 0.062 Uiso 1 1 calc R U . . .
H22B H 0.7782 0.0637 0.5224 0.062 Uiso 1 1 calc R U . . .
H22C H 0.7054 0.0364 0.5675 0.062 Uiso 1 1 calc R U . . .
C23 C 0.9644(4) 0.1576(4) 0.57091(18) 0.0435(12) Uani 1 1 d . . . . .
H23A H 1.0157 0.0997 0.5764 0.065 Uiso 1 1 calc R U . . .
H23B H 0.9992 0.2126 0.5904 0.065 Uiso 1 1 calc R U . . .
H23C H 0.9579 0.1753 0.5363 0.065 Uiso 1 1 calc R U . . .
C24 C 0.7056(4) 0.2092(3) 0.75497(15) 0.0299(9) Uani 1 1 d . . . . .
H24 H 0.6659 0.2655 0.7365 0.036 Uiso 1 1 calc R U . . .
C25 C 0.6079(5) 0.1441(4) 0.7726(2) 0.0505(14) Uani 1 1 d . . . . .
H25A H 0.5543 0.1220 0.7445 0.076 Uiso 1 1 calc R U . . .
H25B H 0.5624 0.1815 0.7948 0.076 Uiso 1 1 calc R U . . .
H25C H 0.6445 0.0869 0.7898 0.076 Uiso 1 1 calc R U . . .
C26 C 0.7880(5) 0.2513(4) 0.79754(18) 0.0522(14) Uani 1 1 d . . . . .
H26A H 0.8214 0.1975 0.8182 0.078 Uiso 1 1 calc R U . . .
H26B H 0.7423 0.2953 0.8168 0.078 Uiso 1 1 calc R U . . .
H26C H 0.8529 0.2881 0.7848 0.078 Uiso 1 1 calc R U . . .
C27 C 0.9036(3) 0.6872(3) 0.59996(13) 0.0188(7) Uani 1 1 d . . . . .
C28 C 0.9562(4) 0.6215(3) 0.57068(15) 0.0291(9) Uani 1 1 d . . . . .
H28 H 0.9240 0.5575 0.5653 0.035 Uiso 1 1 calc R U . . .
C29 C 1.0574(4) 0.6502(3) 0.54903(17) 0.0357(10) Uani 1 1 d . . . . .
H29 H 1.0946 0.6054 0.5289 0.043 Uiso 1 1 calc R U . . .
C30 C 1.1033(3) 0.7426(3) 0.55668(16) 0.0330(10) Uani 1 1 d . . . . .
H30 H 1.1719 0.7616 0.5416 0.040 Uiso 1 1 calc R U . . .
C31 C 1.0516(4) 0.8080(3) 0.58578(17) 0.0352(10) Uani 1 1 d . . . . .
H31 H 1.0839 0.8721 0.5906 0.042 Uiso 1 1 calc R U . . .
C32 C 0.9514(3) 0.7802(3) 0.60829(16) 0.0296(9) Uani 1 1 d . . . . .
H32 H 0.9160 0.8247 0.6292 0.036 Uiso 1 1 calc R U . . .
C33 C 0.7709(3) 0.7053(2) 0.68378(13) 0.0194(7) Uani 1 1 d . . . . .
C34 C 0.8655(3) 0.6786(3) 0.71836(14) 0.0256(8) Uani 1 1 d . . . . .
H34 H 0.9247 0.6340 0.7097 0.031 Uiso 1 1 calc R U . . .
C35 C 0.8725(4) 0.7170(3) 0.76474(15) 0.0322(9) Uani 1 1 d . . . . .
H35 H 0.9380 0.7008 0.7878 0.039 Uiso 1 1 calc R U . . .
C36 C 0.7840(4) 0.7794(3) 0.77772(16) 0.0360(10) Uani 1 1 d . . . . .
H36 H 0.7875 0.8040 0.8101 0.043 Uiso 1 1 calc R U . . .
C37 C 0.6921(4) 0.8058(4) 0.74446(17) 0.0413(11) Uani 1 1 d . . . . .
H37 H 0.6329 0.8497 0.7537 0.050 Uiso 1 1 calc R U . . .
C38 C 0.6837(4) 0.7692(3) 0.69690(16) 0.0316(9) Uani 1 1 d . . . . .
H38 H 0.6192 0.7878 0.6738 0.038 Uiso 1 1 calc R U . . .
C39 C 0.6444(3) 0.7048(2) 0.58572(13) 0.0183(7) Uani 1 1 d . . . . .
C40 C 0.6588(3) 0.7852(3) 0.55538(15) 0.0250(8) Uani 1 1 d . . . . .
H40 H 0.7341 0.8167 0.5557 0.030 Uiso 1 1 calc R U . . .
C41 C 0.5627(4) 0.8183(3) 0.52500(15) 0.0315(9) Uani 1 1 d . . . . .
H41 H 0.5719 0.8735 0.5046 0.038 Uiso 1 1 calc R U . . .
C42 C 0.4531(4) 0.7726(3) 0.52376(16) 0.0321(9) Uani 1 1 d . . . . .
H42 H 0.3879 0.7949 0.5020 0.039 Uiso 1 1 calc R U . . .
C43 C 0.4389(4) 0.6943(3) 0.55443(18) 0.0358(10) Uani 1 1 d . . . . .
H43 H 0.3631 0.6638 0.5544 0.043 Uiso 1 1 calc R U . . .
C44 C 0.5346(3) 0.6600(3) 0.58516(16) 0.0294(9) Uani 1 1 d . . . . .
H44 H 0.5246 0.6055 0.6059 0.035 Uiso 1 1 calc R U . . .

loop_
_atom_site_aniso_label
_atom_site_aniso_U_11
_atom_site_aniso_U_22
_atom_site_aniso_U_33
_atom_site_aniso_U_23
_atom_site_aniso_U_13
_atom_site_aniso_U_12
Re1 0.01689(7) 0.01413(6) 0.01765(7) 0.00023(6) 0.00097(5) -0.00195(6)
Cl1 0.0556(7) 0.0208(5) 0.0226(5) 0.0000(4) 0.0132(4) -0.0005(4)
Cl2 0.0233(5) 0.0316(5) 0.0613(8) 0.0064(5) -0.0127(5) -0.0023(4)
Cl3 0.0816(9) 0.0277(5) 0.0266(6) -0.0065(4) 0.0223(6) -0.0101(5)
P1 0.0175(4) 0.0143(4) 0.0194(5) -0.0003(3) 0.0030(3) -0.0018(3)
O1 0.0191(12) 0.0161(12) 0.0331(15) 0.0030(11) -0.0039(10) -0.0014(10)
O2 0.0257(14) 0.0163(12) 0.0258(15) -0.0026(10) 0.0037(11) -0.0023(10)
N1 0.0168(14) 0.0155(14) 0.0144(15) 0.0005(11) -0.0003(11) 0.0007(11)
C1 0.0204(17) 0.0162(16) 0.0172(18) 0.0009(13) 0.0015(13) -0.0007(14)
C2 0.0135(16) 0.0193(17) 0.0161(18) 0.0002(13) 0.0017(13) -0.0015(13)
C3 0.0202(18) 0.0151(15) 0.023(2) 0.0040(14) 0.0011(14) 0.0008(14)
C4 0.0212(18) 0.0158(17) 0.023(2) -0.0010(14) 0.0031(14) -0.0033(13)
C5 0.0167(17) 0.0208(17) 0.0174(18) 0.0020(14) 0.0003(13) -0.0020(14)
C6 0.0180(17) 0.0160(16) 0.0200(19) -0.0002(13) 0.0032(13) 0.0028(13)
C7 0.0209(18) 0.0162(17) 0.030(2) 0.0028(15) 0.0049(15) -0.0029(14)
C8 0.031(2) 0.0233(19) 0.032(2) -0.0044(16) 0.0066(17) -0.0067(16)
C9 0.0236(19) 0.0259(19) 0.032(2) 0.0051(16) 0.0099(16) -0.0019(16)
C10 0.024(2) 0.0192(19) 0.058(3) 0.0104(19) 0.0047(19) -0.0024(16)
C11 0.0212(18) 0.0156(17) 0.027(2) 0.0040(15) -0.0009(14) -0.0002(14)
C12 0.028(2) 0.0196(18) 0.030(2) 0.0023(15) 0.0074(16) 0.0028(15)
C13 0.034(2) 0.0241(18) 0.023(2) 0.0049(16) 0.0000(16) 0.0054(17)
C14 0.027(2) 0.024(2) 0.049(3) 0.0059(19) -0.0097(19) -0.0001(17)
C15 0.0161(16) 0.0167(16) 0.0222(19) 0.0050(14) -0.0018(13) -0.0017(13)
C16 0.0201(17) 0.0144(16) 0.0210(19) 0.0001(13) 0.0008(13) -0.0037(13)
C17 0.026(2) 0.0193(17) 0.028(2) -0.0007(15) 0.0014(16) 0.0024(15)
C18 0.029(2) 0.0223(19) 0.032(2) 0.0052(16) -0.0027(17) 0.0068(16)
C19 0.029(2) 0.0246(18) 0.022(2) 0.0056(15) 0.0001(15) -0.0004(16)
C20 0.0226(18) 0.0210(18) 0.0185(19) 0.0028(14) 0.0027(14) -0.0021(14)
C21 0.027(2) 0.0278(19) 0.0161(19) 0.0059(15) 0.0010(14) 0.0024(16)
C22 0.060(3) 0.032(2) 0.031(3) -0.0079(19) -0.001(2) -0.002(2)
C23 0.041(3) 0.053(3) 0.039(3) 0.010(2) 0.014(2) 0.005(2)
C24 0.038(2) 0.031(2) 0.021(2) 0.0042(16) 0.0075(17) 0.0122(18)
C25 0.052(3) 0.055(3) 0.049(3) 0.019(3) 0.028(2) 0.017(3)
C26 0.066(3) 0.056(3) 0.033(3) -0.014(2) -0.001(2) 0.022(3)
C27 0.0151(16) 0.0228(17) 0.0177(18) 0.0024(14) -0.0021(13) -0.0009(14)
C28 0.029(2) 0.028(2) 0.032(2) 0.0013(17) 0.0102(17) -0.0018(16)
C29 0.032(2) 0.039(2) 0.039(3) 0.005(2) 0.0196(19) 0.0076(19)
C30 0.0166(18) 0.046(3) 0.037(3) 0.013(2) 0.0070(16) -0.0012(18)
C31 0.026(2) 0.035(2) 0.046(3) 0.001(2) 0.0077(18) -0.0100(18)
C32 0.027(2) 0.027(2) 0.036(2) -0.0024(17) 0.0088(17) -0.0022(16)
C33 0.0202(17) 0.0169(16) 0.0212(19) 0.0001(14) 0.0034(14) -0.0005(14)
C34 0.0259(19) 0.0244(19) 0.026(2) -0.0022(16) 0.0004(15) 0.0036(16)
C35 0.039(2) 0.032(2) 0.024(2) -0.0043(17) -0.0059(17) -0.0006(18)
C36 0.046(3) 0.038(2) 0.025(2) -0.0105(18) 0.0065(19) -0.003(2)
C37 0.044(3) 0.045(3) 0.036(3) -0.014(2) 0.006(2) 0.017(2)
C38 0.032(2) 0.033(2) 0.029(2) -0.0048(18) -0.0008(17) 0.0106(18)
C39 0.0222(18) 0.0141(16) 0.0186(19) -0.0032(13) 0.0022(14) 0.0023(13)
C40 0.0238(19) 0.0218(18) 0.029(2) 0.0048(16) 0.0024(16) -0.0005(15)
C41 0.042(2) 0.025(2) 0.027(2) 0.0103(17) 0.0034(18) 0.0051(18)
C42 0.029(2) 0.028(2) 0.037(3) -0.0037(18) -0.0082(18) 0.0061(17)
C43 0.0192(19) 0.030(2) 0.056(3) 0.006(2) -0.0051(18) 0.0014(17)
C44 0.027(2) 0.0227(19) 0.038(3) 0.0064(17) 0.0007(17) -0.0012(16)

loop_
_atom_type_symbol
_atom_type_description
_atom_type_scat_dispersion_real
_atom_type_scat_dispersion_imag
_atom_type_scat_source
C C 0.0033 0.0016 'International Tables Vol C Tables 4.2.6.8 and 6.1.1.4'
H H 0.0000 0.0000 'International Tables Vol C Tables 4.2.6.8 and 6.1.1.4'
Cl Cl 0.1484 0.1585 'International Tables Vol C Tables 4.2.6.8 and 6.1.1.4'
N N 0.0061 0.0033 'International Tables Vol C Tables 4.2.6.8 and 6.1.1.4'
O O 0.0106 0.0060 'International Tables Vol C Tables 4.2.6.8 and 6.1.1.4'
P P 0.1023 0.0942 'International Tables Vol C Tables 4.2.6.8 and 6.1.1.4'
Re Re -1.0185 7.2310 'International Tables Vol C Tables 4.2.6.8 and 6.1.1.4'

loop_
_geom_angle_atom_site_label_1
_geom_angle_atom_site_label_2
_geom_angle_atom_site_label_3
_geom_angle
_geom_angle_site_symmetry_1
_geom_angle_site_symmetry_3
_geom_angle_publ_flag
Cl2 Re1 Cl1 91.37(4) . . ?
Cl2 Re1 Cl3 91.90(5) . . ?
Cl3 Re1 Cl1 167.24(4) . . ?
O1 Re1 Cl1 88.29(8) . . ?
O1 Re1 Cl2 177.40(8) . . ?
O1 Re1 Cl3 88.99(9) . . ?
O1 Re1 O2 89.81(10) . . ?
O2 Re1 Cl1 83.07(8) . . ?
O2 Re1 Cl2 92.71(8) . . ?
O2 Re1 Cl3 84.46(8) . . ?
N1 Re1 Cl1 95.49(9) . . ?
N1 Re1 Cl2 98.47(8) . . ?
N1 Re1 Cl3 96.23(9) . . ?
N1 Re1 O1 79.00(11) . . ?
N1 Re1 O2 168.77(11) . . ?
O2 P1 C27 109.81(16) . . ?
O2 P1 C33 113.14(16) . . ?
O2 P1 C39 108.67(16) . . ?
C27 P1 C39 108.09(16) . . ?
C33 P1 C27 107.68(17) . . ?
C33 P1 C39 109.33(16) . . ?
C1 O1 Re1 117.1(2) . . ?
P1 O2 Re1 167.30(18) . . ?
C2 N1 Re1 115.8(2) . . ?
C2 N1 C15 114.5(3) . . ?
C15 N1 Re1 129.7(2) . . ?
O1 C1 C2 115.4(3) . . ?
O1 C1 C6 123.5(3) . . ?
C2 C1 C6 121.1(3) . . ?
N1 C2 C1 112.7(3) . . ?
N1 C2 C3 126.4(3) . . ?
C3 C2 C1 120.9(3) . . ?
C2 C3 H3 120.2 . . ?
C4 C3 C2 119.5(3) . . ?
C4 C3 H3 120.2 . . ?
C3 C4 C5 118.6(3) . . ?
C3 C4 C7 122.5(3) . . ?
C5 C4 C7 118.9(3) . . ?
C4 C5 H5 117.6 . . ?
C6 C5 C4 124.8(3) . . ?
C6 C5 H5 117.6 . . ?
C1 C6 C11 121.0(3) . . ?
C5 C6 C1 115.1(3) . . ?
C5 C6 C11 123.9(3) . . ?
C4 C7 C8 109.0(3) . . ?
C4 C7 C9 109.2(3) . . ?
C4 C7 C10 111.8(3) . . ?
C8 C7 C9 110.0(3) . . ?
C10 C7 C8 108.0(3) . . ?
C10 C7 C9 108.9(3) . . ?
C7 C8 H8A 109.5 . . ?
C7 C8 H8B 109.5 . . ?
C7 C8 H8C 109.5 . . ?
H8A C8 H8B 109.5 . . ?
H8A C8 H8C 109.5 . . ?
H8B C8 H8C 109.5 . . ?
C7 C9 H9A 109.5 . . ?
C7 C9 H9B 109.5 . . ?
C7 C9 H9C 109.5 . . ?
H9A C9 H9B 109.5 . . ?
H9A C9 H9C 109.5 . . ?
H9B C9 H9C 109.5 . . ?
C7 C10 H10A 109.5 . . ?
C7 C10 H10B 109.5 . . ?
C7 C10 H10C 109.5 . . ?
H10A C10 H10B 109.5 . . ?
H10A C10 H10C 109.5 . . ?
H10B C10 H10C 109.5 . . ?
C6 C11 C12 109.6(3) . . ?
C6 C11 C13 109.7(3) . . ?
C6 C11 C14 111.9(3) . . ?
C13 C11 C12 110.6(3) . . ?
C13 C11 C14 108.2(3) . . ?
C14 C11 C12 106.8(3) . . ?
C11 C12 H12A 109.5 . . ?
C11 C12 H12B 109.5 . . ?
C11 C12 H12C 109.5 . . ?
H12A C12 H12B 109.5 . . ?
H12A C12 H12C 109.5 . . ?
H12B C12 H12C 109.5 . . ?
C11 C13 H13A 109.5 . . ?
C11 C13 H13B 109.5 . . ?
C11 C13 H13C 109.5 . . ?
H13A C13 H13B 109.5 . . ?
H13A C13 H13C 109.5 . . ?
H13B C13 H13C 109.5 . . ?
C11 C14 H14A 109.5 . . ?
C11 C14 H14B 109.5 . . ?
C11 C14 H14C 109.5 . . ?
H14A C14 H14B 109.5 . . ?
H14A C14 H14C 109.5 . . ?
H14B C14 H14C 109.5 . . ?
C16 C15 N1 119.0(3) . . ?
C16 C15 C20 121.9(3) . . ?
C20 C15 N1 118.8(3) . . ?
C15 C16 C17 117.9(3) . . ?
C15 C16 C21 124.6(3) . . ?
C17 C16 C21 117.5(3) . . ?
C16 C17 H17 119.2 . . ?
C18 C17 C16 121.6(4) . . ?
C18 C17 H17 119.2 . . ?
C17 C18 H18 120.3 . . ?
C17 C18 C19 119.5(4) . . ?
C19 C18 H18 120.3 . . ?
C18 C19 H19 119.3 . . ?
C18 C19 C20 121.5(4) . . ?
C20 C19 H19 119.3 . . ?
C15 C20 C19 117.5(3) . . ?
C15 C20 C24 124.3(3) . . ?
C19 C20 C24 118.1(3) . . ?
C16 C21 H21 107.1 . . ?
C22 C21 C16 111.8(3) . . ?
C22 C21 H21 107.1 . . ?
C23 C21 C16 111.9(3) . . ?
C23 C21 H21 107.1 . . ?
C23 C21 C22 111.6(4) . . ?
C21 C22 H22A 109.5 . . ?
C21 C22 H22B 109.5 . . ?
C21 C22 H22C 109.5 . . ?
H22A C22 H22B 109.5 . . ?
H22A C22 H22C 109.5 . . ?
H22B C22 H22C 109.5 . . ?
C21 C23 H23A 109.5 . . ?
C21 C23 H23B 109.5 . . ?
C21 C23 H23C 109.5 . . ?
H23A C23 H23B 109.5 . . ?
H23A C23 H23C 109.5 . . ?
H23B C23 H23C 109.5 . . ?
C20 C24 H24 107.9 . . ?
C20 C24 C25 110.9(4) . . ?
C20 C24 C26 110.2(4) . . ?
C25 C24 H24 107.9 . . ?
C25 C24 C26 111.9(4) . . ?
C26 C24 H24 107.9 . . ?
C24 C25 H25A 109.5 . . ?
C24 C25 H25B 109.5 . . ?
C24 C25 H25C 109.5 . . ?
H25A C25 H25B 109.5 . . ?
H25A C25 H25C 109.5 . . ?
H25B C25 H25C 109.5 . . ?
C24 C26 H26A 109.5 . . ?
C24 C26 H26B 109.5 . . ?
C24 C26 H26C 109.5 . . ?
H26A C26 H26B 109.5 . . ?
H26A C26 H26C 109.5 . . ?
H26B C26 H26C 109.5 . . ?
C28 C27 P1 119.1(3) . . ?
C28 C27 C32 120.5(3) . . ?
C32 C27 P1 120.3(3) . . ?
C27 C28 H28 120.4 . . ?
C27 C28 C29 119.2(4) . . ?
C29 C28 H28 120.4 . . ?
C28 C29 H29 119.9 . . ?
C30 C29 C28 120.2(4) . . ?
C30 C29 H29 119.9 . . ?
C29 C30 H30 119.6 . . ?
C31 C30 C29 120.9(4) . . ?
C31 C30 H30 119.6 . . ?
C30 C31 H31 120.1 . . ?
C30 C31 C32 119.7(4) . . ?
C32 C31 H31 120.1 . . ?
C27 C32 C31 119.5(4) . . ?
C27 C32 H32 120.2 . . ?
C31 C32 H32 120.2 . . ?
C34 C33 P1 117.7(3) . . ?
C38 C33 P1 122.7(3) . . ?
C38 C33 C34 119.6(4) . . ?
C33 C34 H34 120.0 . . ?
C35 C34 C33 120.0(4) . . ?
C35 C34 H34 120.0 . . ?
C34 C35 H35 120.1 . . ?
C34 C35 C36 119.9(4) . . ?
C36 C35 H35 120.1 . . ?
C35 C36 H36 119.8 . . ?
C37 C36 C35 120.5(4) . . ?
C37 C36 H36 119.8 . . ?
C36 C37 H37 119.6 . . ?
C36 C37 C38 120.9(4) . . ?
C38 C37 H37 119.6 . . ?
C33 C38 C37 119.1(4) . . ?
C33 C38 H38 120.5 . . ?
C37 C38 H38 120.5 . . ?
C40 C39 P1 122.1(3) . . ?
C44 C39 P1 118.0(3) . . ?
C44 C39 C40 119.9(3) . . ?
C39 C40 H40 120.3 . . ?
C41 C40 C39 119.3(4) . . ?
C41 C40 H40 120.3 . . ?
C40 C41 H41 119.5 . . ?
C40 C41 C42 120.9(4) . . ?
C42 C41 H41 119.5 . . ?
C41 C42 H42 120.3 . . ?
C41 C42 C43 119.5(4) . . ?
C43 C42 H42 120.3 . . ?
C42 C43 H43 119.8 . . ?
C42 C43 C44 120.4(4) . . ?
C44 C43 H43 119.8 . . ?
C39 C44 C43 120.0(4) . . ?
C39 C44 H44 120.0 . . ?
C43 C44 H44 120.0 . . ?

loop_
_geom_bond_atom_site_label_1
_geom_bond_atom_site_label_2
_geom_bond_distance
_geom_bond_site_symmetry_2
_geom_bond_publ_flag
Re1 Cl1 2.3557(10) . ?
Re1 Cl2 2.3160(10) . ?
Re1 Cl3 2.3278(10) . ?
Re1 O1 1.977(2) . ?
Re1 O2 2.047(2) . ?
Re1 N1 1.976(3) . ?
P1 O2 1.510(3) . ?
P1 C27 1.795(4) . ?
P1 C33 1.778(4) . ?
P1 C39 1.806(4) . ?
O1 C1 1.317(4) . ?
N1 C2 1.386(4) . ?
N1 C15 1.473(4) . ?
C1 C2 1.413(5) . ?
C1 C6 1.420(5) . ?
C2 C3 1.399(5) . ?
C3 H3 0.9500 . ?
C3 C4 1.366(5) . ?
C4 C5 1.424(5) . ?
C4 C7 1.529(5) . ?
C5 H5 0.9500 . ?
C5 C6 1.381(5) . ?
C6 C11 1.530(5) . ?
C7 C8 1.534(6) . ?
C7 C9 1.542(5) . ?
C7 C10 1.531(5) . ?
C8 H8A 0.9800 . ?
C8 H8B 0.9800 . ?
C8 H8C 0.9800 . ?
C9 H9A 0.9800 . ?
C9 H9B 0.9800 . ?
C9 H9C 0.9800 . ?
C10 H10A 0.9800 . ?
C10 H10B 0.9800 . ?
C10 H10C 0.9800 . ?
C11 C12 1.539(5) . ?
C11 C13 1.535(5) . ?
C11 C14 1.537(5) . ?
C12 H12A 0.9800 . ?
C12 H12B 0.9800 . ?
C12 H12C 0.9800 . ?
C13 H13A 0.9800 . ?
C13 H13B 0.9800 . ?
C13 H13C 0.9800 . ?
C14 H14A 0.9800 . ?
C14 H14B 0.9800 . ?
C14 H14C 0.9800 . ?
C15 C16 1.394(5) . ?
C15 C20 1.401(5) . ?
C16 C17 1.407(5) . ?
C16 C21 1.520(5) . ?
C17 H17 0.9500 . ?
C17 C18 1.373(6) . ?
C18 H18 0.9500 . ?
C18 C19 1.384(6) . ?
C19 H19 0.9500 . ?
C19 C20 1.409(5) . ?
C20 C24 1.511(5) . ?
C21 H21 1.0000 . ?
C21 C22 1.515(6) . ?
C21 C23 1.514(6) . ?
C22 H22A 0.9800 . ?
C22 H22B 0.9800 . ?
C22 H22C 0.9800 . ?
C23 H23A 0.9800 . ?
C23 H23B 0.9800 . ?
C23 H23C 0.9800 . ?
C24 H24 1.0000 . ?
C24 C25 1.530(6) . ?
C24 C26 1.531(6) . ?
C25 H25A 0.9800 . ?
C25 H25B 0.9800 . ?
C25 H25C 0.9800 . ?
C26 H26A 0.9800 . ?
C26 H26B 0.9800 . ?
C26 H26C 0.9800 . ?
C27 C28 1.378(5) . ?
C27 C32 1.387(5) . ?
C28 H28 0.9500 . ?
C28 C29 1.394(5) . ?
C29 H29 0.9500 . ?
C29 C30 1.369(6) . ?
C30 H30 0.9500 . ?
C30 C31 1.367(6) . ?
C31 H31 0.9500 . ?
C31 C32 1.394(5) . ?
C32 H32 0.9500 . ?
C33 C34 1.403(5) . ?
C33 C38 1.387(5) . ?
C34 H34 0.9500 . ?
C34 C35 1.376(6) . ?
C35 H35 0.9500 . ?
C35 C36 1.384(6) . ?
C36 H36 0.9500 . ?
C36 C37 1.359(6) . ?
C37 H37 0.9500 . ?
C37 C38 1.396(6) . ?
C38 H38 0.9500 . ?
C39 C40 1.396(5) . ?
C39 C44 1.379(5) . ?
C40 H40 0.9500 . ?
C40 C41 1.376(5) . ?
C41 H41 0.9500 . ?
C41 C42 1.380(6) . ?
C42 H42 0.9500 . ?
C42 C43 1.380(6) . ?
C43 H43 0.9500 . ?
C43 C44 1.382(6) . ?
C44 H44 0.9500 . ?

loop_
_geom_torsion_atom_site_label_1
_geom_torsion_atom_site_label_2
_geom_torsion_atom_site_label_3
_geom_torsion_atom_site_label_4
_geom_torsion
_geom_torsion_site_symmetry_1
_geom_torsion_site_symmetry_2
_geom_torsion_site_symmetry_3
_geom_torsion_site_symmetry_4
_geom_torsion_publ_flag
Re1 O1 C1 C2 0.6(4) . . . . ?
Re1 O1 C1 C6 -179.0(3) . . . . ?
Re1 N1 C2 C1 -1.4(4) . . . . ?
Re1 N1 C2 C3 179.0(3) . . . . ?
Re1 N1 C15 C16 -90.0(4) . . . . ?
Re1 N1 C15 C20 95.2(4) . . . . ?
P1 C27 C28 C29 175.8(3) . . . . ?
P1 C27 C32 C31 -174.9(3) . . . . ?
P1 C33 C34 C35 179.8(3) . . . . ?
P1 C33 C38 C37 179.2(3) . . . . ?
P1 C39 C40 C41 177.0(3) . . . . ?
P1 C39 C44 C43 -177.1(3) . . . . ?
O1 C1 C2 N1 0.5(4) . . . . ?
O1 C1 C2 C3 -179.9(3) . . . . ?
O1 C1 C6 C5 -179.9(3) . . . . ?
O1 C1 C6 C11 0.5(5) . . . . ?
O2 P1 C27 C28 21.1(4) . . . . ?
O2 P1 C27 C32 -162.3(3) . . . . ?
O2 P1 C33 C34 62.7(3) . . . . ?
O2 P1 C33 C38 -116.5(3) . . . . ?
O2 P1 C39 C40 -141.2(3) . . . . ?
O2 P1 C39 C44 36.2(3) . . . . ?
N1 C2 C3 C4 179.1(3) . . . . ?
N1 C15 C16 C17 -178.3(3) . . . . ?
N1 C15 C16 C21 -0.1(5) . . . . ?
N1 C15 C20 C19 176.9(3) . . . . ?
N1 C15 C20 C24 -2.1(5) . . . . ?
C1 C2 C3 C4 -0.4(5) . . . . ?
C1 C6 C11 C12 -62.5(4) . . . . ?
C1 C6 C11 C13 59.1(4) . . . . ?
C1 C6 C11 C14 179.2(3) . . . . ?
C2 N1 C15 C16 91.2(4) . . . . ?
C2 N1 C15 C20 -83.6(4) . . . . ?
C2 C1 C6 C5 0.5(5) . . . . ?
C2 C1 C6 C11 -179.1(3) . . . . ?
C2 C3 C4 C5 0.7(5) . . . . ?
C2 C3 C4 C7 -179.5(3) . . . . ?
C3 C4 C5 C6 -0.4(6) . . . . ?
C3 C4 C7 C8 -118.8(4) . . . . ?
C3 C4 C7 C9 121.0(4) . . . . ?
C3 C4 C7 C10 0.5(5) . . . . ?
C4 C5 C6 C1 -0.2(5) . . . . ?
C4 C5 C6 C11 179.4(3) . . . . ?
C5 C4 C7 C8 61.1(4) . . . . ?
C5 C4 C7 C9 -59.2(4) . . . . ?
C5 C4 C7 C10 -179.7(3) . . . . ?
C5 C6 C11 C12 117.9(4) . . . . ?
C5 C6 C11 C13 -120.5(4) . . . . ?
C5 C6 C11 C14 -0.3(5) . . . . ?
C6 C1 C2 N1 -179.9(3) . . . . ?
C6 C1 C2 C3 -0.2(5) . . . . ?
C7 C4 C5 C6 179.7(3) . . . . ?
C15 N1 C2 C1 177.6(3) . . . . ?
C15 N1 C2 C3 -2.0(5) . . . . ?
C15 C16 C17 C18 2.5(5) . . . . ?
C15 C16 C21 C22 -114.5(4) . . . . ?
C15 C16 C21 C23 119.5(4) . . . . ?
C15 C20 C24 C25 114.5(4) . . . . ?
C15 C20 C24 C26 -120.9(4) . . . . ?
C16 C15 C20 C19 2.3(5) . . . . ?
C16 C15 C20 C24 -176.7(4) . . . . ?
C16 C17 C18 C19 0.3(6) . . . . ?
C17 C16 C21 C22 63.8(4) . . . . ?
C17 C16 C21 C23 -62.2(5) . . . . ?
C17 C18 C19 C20 -1.8(6) . . . . ?
C18 C19 C20 C15 0.5(6) . . . . ?
C18 C19 C20 C24 179.6(4) . . . . ?
C19 C20 C24 C25 -64.5(5) . . . . ?
C19 C20 C24 C26 60.0(5) . . . . ?
C20 C15 C16 C17 -3.8(5) . . . . ?
C20 C15 C16 C21 174.5(3) . . . . ?
C21 C16 C17 C18 -175.9(4) . . . . ?
C27 P1 O2 Re1 108.2(8) . . . . ?
C27 P1 C33 C34 -58.8(3) . . . . ?
C27 P1 C33 C38 122.0(3) . . . . ?
C27 P1 C39 C40 -22.0(4) . . . . ?
C27 P1 C39 C44 155.3(3) . . . . ?
C27 C28 C29 C30 -0.3(7) . . . . ?
C28 C27 C32 C31 1.6(6) . . . . ?
C28 C29 C30 C31 0.4(7) . . . . ?
C29 C30 C31 C32 0.4(7) . . . . ?
C30 C31 C32 C27 -1.5(7) . . . . ?
C32 C27 C28 C29 -0.8(6) . . . . ?
C33 P1 O2 Re1 -12.2(8) . . . . ?
C33 P1 C27 C28 144.6(3) . . . . ?
C33 P1 C27 C32 -38.8(4) . . . . ?
C33 P1 C39 C40 94.9(3) . . . . ?
C33 P1 C39 C44 -87.7(3) . . . . ?
C33 C34 C35 C36 2.2(6) . . . . ?
C34 C33 C38 C37 0.0(6) . . . . ?
C34 C35 C36 C37 -2.3(7) . . . . ?
C35 C36 C37 C38 1.3(8) . . . . ?
C36 C37 C38 C33 -0.1(7) . . . . ?
C38 C33 C34 C35 -1.0(6) . . . . ?
C39 P1 O2 Re1 -133.8(7) . . . . ?
C39 P1 C27 C28 -97.3(3) . . . . ?
C39 P1 C27 C32 79.3(3) . . . . ?
C39 P1 C33 C34 -176.0(3) . . . . ?
C39 P1 C33 C38 4.8(4) . . . . ?
C39 C40 C41 C42 -0.7(6) . . . . ?
C40 C39 C44 C43 0.3(6) . . . . ?
C40 C41 C42 C43 1.9(7) . . . . ?
C41 C42 C43 C44 -1.9(7) . . . . ?
C42 C43 C44 C39 0.8(7) . . . . ?
C44 C39 C40 C41 -0.4(6) . . . . ?
